data_8103098
loop_
_publ_author_name
'Kwang Ha'

_publ_section_title
;
 Crystal structure of
 aquadibromo(2,4,6-tri-2-pyridyl-1,3,5-triazine)manganese(II) monohydrate,
 Mn(H2O)Br2(C18H12N6) &#x00B7; H2O
;
_journal_issue 1
_journal_name_full 'Zeitschrift f\"ur Kristallographie - New Crystal Structures'
_journal_page_first 57
_journal_volume 226
_journal_year 2011
_chemical_formula_moiety 'C18 H14 Br2 Mn N6 O, H2 O'
_chemical_formula_sum 'C18 H16 Br2 Mn N6 O2'
_chemical_formula_weight 563.13
_chemical_name_systematic
; 
Aquadibromo(2,4,6-tri-2-pyridyl-1,3,5-triazine)manganese(II) monohydrate
;
_space_group_IT_number 14
_symmetry_cell_setting monoclinic
_symmetry_space_group_name_Hall '-P 2yn'
_symmetry_space_group_name_H-M 'P 1 21/n 1'
_atom_sites_solution_hydrogens geom
_atom_sites_solution_primary direct
_atom_sites_solution_secondary difmap
_audit_creation_method SHELXL-97
_cell_angle_alpha 90.00
_cell_angle_beta 97.333(1)
_cell_angle_gamma 90.00
_cell_formula_units_Z 4
_cell_length_a 8.7713(4)
_cell_length_b 11.9086(5)
_cell_length_c 20.0404(9)
_cell_measurement_reflns_used 5302
_cell_measurement_temperature 200(2)
_cell_measurement_theta_max 28.26
_cell_measurement_theta_min 2.67
_cell_volume 2076.18(16)
_computing_cell_refinement 'SAINT (Bruker, 2000)'
_computing_data_collection 'SMART (Bruker, 2000)'
_computing_data_reduction 'SAINT (Bruker, 2000)'
_computing_molecular_graphics 'ORTEP-III (Farrugia, 1997)'
_computing_publication_material SHELXL97
_computing_structure_refinement 'SHELXL-97 (Sheldrick, 1997)'
_computing_structure_solution 'SHELXS-97 (Sheldrick, 1997)'
_diffrn_ambient_temperature 200(2)
_diffrn_measured_fraction_theta_full 0.988
_diffrn_measured_fraction_theta_max 0.988
_diffrn_measurement_device_type 'Bruker SMART 1000 CCD'
_diffrn_measurement_method '\f and \w scans'
_diffrn_radiation_monochromator graphite
_diffrn_radiation_source 'fine-focus sealed tube'
_diffrn_radiation_type MoK\a
_diffrn_radiation_wavelength 0.71073
_diffrn_reflns_av_R_equivalents 0.0519
_diffrn_reflns_av_sigmaI/netI 0.0679
_diffrn_reflns_limit_h_max 10
_diffrn_reflns_limit_h_min -11
_diffrn_reflns_limit_k_max 15
_diffrn_reflns_limit_k_min -15
_diffrn_reflns_limit_l_max 26
_diffrn_reflns_limit_l_min -21
_diffrn_reflns_number 14935
_diffrn_reflns_theta_full 28.28
_diffrn_reflns_theta_max 28.28
_diffrn_reflns_theta_min 1.99
_diffrn_standards_decay_% 0
_diffrn_standards_interval_count 0
_diffrn_standards_interval_time 0
_diffrn_standards_number 0
_exptl_absorpt_coefficient_mu 4.512
_exptl_absorpt_correction_T_max 1.000
_exptl_absorpt_correction_T_min 0.593
_exptl_absorpt_correction_type multi-scan
_exptl_absorpt_process_details SADABS
_exptl_crystal_colour orange
_exptl_crystal_density_diffrn 1.802
_exptl_crystal_density_method 'not measured'
_exptl_crystal_description block
_exptl_crystal_F_000 1108
_exptl_crystal_size_max 0.30
_exptl_crystal_size_mid 0.22
_exptl_crystal_size_min 0.22
_refine_diff_density_max 1.133
_refine_diff_density_min -0.928
_refine_diff_density_rms 0.144
_refine_ls_extinction_method none
_refine_ls_goodness_of_fit_ref 1.071
_refine_ls_hydrogen_treatment constr
_refine_ls_matrix_type full
_refine_ls_number_parameters 262
_refine_ls_number_reflns 5094
_refine_ls_number_restraints 0
_refine_ls_restrained_S_all 1.071
_refine_ls_R_factor_all 0.0751
_refine_ls_R_factor_gt 0.0398
_refine_ls_shift/su_max 0.001
_refine_ls_shift/su_mean 0.000
_refine_ls_structure_factor_coef Fsqd
_refine_ls_weighting_details 'calc w=1/[\s^2^(Fo^2^)+(0.0202P)^2^+3.5787P] where P=(Fo^2^+2Fc^2^)/3'
_refine_ls_weighting_scheme calc
_refine_ls_wR_factor_gt 0.0754
_refine_ls_wR_factor_ref 0.1029
_reflns_number_gt 3450
_reflns_number_total 5094
_reflns_threshold_expression >2sigma(I)
_cod_data_source_file 1267-3294.cff
_cod_data_source_block mnbr2(tptz)(h2o)
_cod_depositor_comments
;
The following automatic conversions were performed:

'_symmetry_cell_setting' value 'Monoclinic' changed to 'monoclinic'
according to /home/saulius/struct/CIF-dictionaries/cif_core.dic
dictionary named 'cif_core.dic' version 2.4.1 from
2010-06-29.

'_exptl_absorpt_correction_type' value 'Multi-scan'
changed to 'multi-scan' according to
/home/saulius/struct/CIF-dictionaries/cif_core.dic dictionary named
'cif_core.dic' version 2.4.1 from 2010-06-29.

Automatic conversion script
Id: cif_fix_values 1715 2011-07-08 13:25:40Z adriana 
;
_cod_original_sg_symbol_H-M 'P 21/n'
_cod_database_code 8103098

loop_
_symmetry_equiv_pos_as_xyz
'x, y, z'
'-x+1/2, y+1/2, -z+1/2'
'-x, -y, -z'
'x-1/2, -y-1/2, z-1/2'

loop_
_atom_site_label
_atom_site_type_symbol
_atom_site_fract_x
_atom_site_fract_y
_atom_site_fract_z
_atom_site_U_iso_or_equiv
_atom_site_adp_type
_atom_site_occupancy
_atom_site_symmetry_multiplicity
_atom_site_calc_flag
_atom_site_refinement_flags
Mn1 Mn 0.28502(8) 0.55913(5) 0.18453(3) 0.02264(16) Uani 1 1 d .
Br1 Br 0.34725(5) 0.69089(3) 0.28541(2) 0.02951(13) Uani 1 1 d .
Br2 Br 0.36179(5) 0.69653(4) 0.09152(2) 0.03163(13) Uani 1 1 d .
O1 O 0.2044(4) 0.4483(3) 0.26085(16) 0.0448(9) Uani 1 1 d .
H1A H 0.1675 0.4694 0.2955 0.067 Uiso 1 1 d R
H1B H 0.1863 0.3820 0.2478 0.067 Uiso 1 1 d R
N1 N 0.2491(4) 0.4117(3) 0.11637(16) 0.0203(7) Uani 1 1 d .
N2 N 0.3444(4) 0.2447(3) 0.07338(16) 0.0235(8) Uani 1 1 d .
N3 N 0.0846(4) 0.3019(3) 0.04082(16) 0.0218(7) Uani 1 1 d .
N4 N 0.5064(4) 0.4500(3) 0.19503(17) 0.0232(8) Uani 1 1 d .
N5 N 0.2857(4) 0.0513(3) 0.00329(17) 0.0263(8) Uani 1 1 d .
N6 N 0.0327(4) 0.5563(3) 0.13373(17) 0.0254(8) Uani 1 1 d .
C1 C 0.3589(5) 0.3350(3) 0.1129(2) 0.0221(9) Uani 1 1 d .
C2 C 0.5049(5) 0.3553(4) 0.1582(2) 0.0241(9) Uani 1 1 d .
C3 C 0.6240(5) 0.2793(4) 0.1641(2) 0.0360(12) Uani 1 1 d .
H3 H 0.6175 0.2124 0.1380 0.043 Uiso 1 1 calc R
C4 C 0.7535(6) 0.3026(4) 0.2089(3) 0.0426(13) Uani 1 1 d .
H4 H 0.8384 0.2524 0.2137 0.051 Uiso 1 1 calc R
C5 C 0.7579(5) 0.3997(4) 0.2466(2) 0.0365(12) Uani 1 1 d .
H5 H 0.8455 0.4174 0.2778 0.044 Uiso 1 1 calc R
C6 C 0.6330(5) 0.4702(4) 0.2381(2) 0.0310(11) Uani 1 1 d .
H6 H 0.6366 0.5369 0.2643 0.037 Uiso 1 1 calc R
C7 C 0.2051(5) 0.2323(3) 0.03838(19) 0.0213(9) Uani 1 1 d .
C8 C 0.1781(5) 0.1326(3) -0.0062(2) 0.0226(9) Uani 1 1 d .
C9 C 0.0477(5) 0.1252(4) -0.0530(2) 0.0289(10) Uani 1 1 d .
H9 H -0.0264 0.1838 -0.0577 0.035 Uiso 1 1 calc R
C10 C 0.0285(5) 0.0295(4) -0.0927(2) 0.0303(11) Uani 1 1 d .
H10 H -0.0582 0.0222 -0.1260 0.036 Uiso 1 1 calc R
C11 C 0.1364(6) -0.0549(4) -0.0834(2) 0.0338(11) Uani 1 1 d .
H11 H 0.1245 -0.1216 -0.1095 0.041 Uiso 1 1 calc R
C12 C 0.2622(5) -0.0405(4) -0.0352(2) 0.0303(10) Uani 1 1 d .
H12 H 0.3363 -0.0990 -0.0291 0.036 Uiso 1 1 calc R
C13 C 0.1128(5) 0.3907(3) 0.0809(2) 0.0209(9) Uani 1 1 d .
C14 C -0.0106(5) 0.4712(3) 0.0903(2) 0.0241(9) Uani 1 1 d .
C15 C -0.1590(5) 0.4593(4) 0.0575(2) 0.0263(10) Uani 1 1 d .
H15 H -0.1853 0.3992 0.0271 0.032 Uiso 1 1 calc R
C16 C -0.2678(5) 0.5382(4) 0.0707(2) 0.0333(11) Uani 1 1 d .
H16 H -0.3707 0.5323 0.0496 0.040 Uiso 1 1 calc R
C17 C -0.2260(5) 0.6247(4) 0.1145(2) 0.0345(11) Uani 1 1 d .
H17 H -0.2994 0.6792 0.1239 0.041 Uiso 1 1 calc R
C18 C -0.0762(5) 0.6313(4) 0.1445(2) 0.0316(10) Uani 1 1 d .
H18 H -0.0482 0.6919 0.1744 0.038 Uiso 1 1 calc R
O2 O 0.0524(4) 0.4745(3) 0.37019(16) 0.0381(8) Uani 1 1 d .
H2A H 0.0871 0.5176 0.4017 0.057 Uiso 1 1 d R
H2B H 0.0648 0.4090 0.3855 0.057 Uiso 1 1 d R

loop_
_atom_site_aniso_label
_atom_site_aniso_U_11
_atom_site_aniso_U_22
_atom_site_aniso_U_33
_atom_site_aniso_U_23
_atom_site_aniso_U_13
_atom_site_aniso_U_12
Mn1 0.0257(3) 0.0176(3) 0.0238(3) -0.0038(3) 0.0004(3) 0.0000(3)
Br1 0.0430(3) 0.0195(2) 0.0250(2) -0.00441(17) 0.00063(19) -0.00053(19)
Br2 0.0337(3) 0.0309(3) 0.0296(2) 0.00563(19) 0.00142(19) -0.0021(2)
O1 0.078(3) 0.0251(18) 0.0351(19) -0.0084(15) 0.0230(18) -0.0135(18)
N1 0.0206(18) 0.0190(17) 0.0213(18) -0.0034(13) 0.0022(14) 0.0020(14)
N2 0.030(2) 0.0234(18) 0.0166(17) -0.0013(14) 0.0009(15) -0.0002(15)
N3 0.0251(19) 0.0208(17) 0.0181(17) -0.0011(14) -0.0025(14) -0.0032(15)
N4 0.0242(19) 0.0221(18) 0.0223(18) -0.0012(15) -0.0015(14) 0.0010(15)
N5 0.034(2) 0.0233(18) 0.0201(18) -0.0032(15) -0.0031(15) 0.0012(16)
N6 0.028(2) 0.0228(18) 0.0265(19) 0.0006(15) 0.0082(15) 0.0022(15)
C1 0.026(2) 0.021(2) 0.019(2) 0.0005(16) 0.0012(17) -0.0019(17)
C2 0.019(2) 0.027(2) 0.026(2) -0.0046(18) 0.0038(17) -0.0004(17)
C3 0.030(3) 0.032(3) 0.044(3) -0.015(2) -0.005(2) 0.007(2)
C4 0.031(3) 0.044(3) 0.050(3) -0.009(2) -0.004(2) 0.012(2)
C5 0.022(2) 0.045(3) 0.038(3) -0.003(2) -0.011(2) 0.006(2)
C6 0.036(3) 0.027(2) 0.028(2) -0.0036(19) -0.003(2) -0.006(2)
C7 0.028(2) 0.019(2) 0.016(2) 0.0055(16) 0.0023(17) 0.0026(17)
C8 0.031(2) 0.021(2) 0.016(2) 0.0008(16) 0.0012(17) -0.0038(18)
C9 0.033(3) 0.027(2) 0.026(2) -0.0003(18) -0.0011(19) 0.0023(19)
C10 0.034(3) 0.035(3) 0.021(2) -0.0090(19) -0.0026(19) -0.004(2)
C11 0.045(3) 0.031(2) 0.025(2) -0.012(2) 0.000(2) -0.002(2)
C12 0.032(3) 0.028(2) 0.031(2) -0.0034(19) 0.004(2) 0.0022(19)
C13 0.023(2) 0.020(2) 0.020(2) 0.0028(16) 0.0045(17) -0.0016(16)
C14 0.030(2) 0.020(2) 0.022(2) 0.0015(17) 0.0055(18) 0.0014(18)
C15 0.022(2) 0.037(3) 0.019(2) 0.0022(18) -0.0004(17) 0.0002(19)
C16 0.022(2) 0.041(3) 0.036(3) 0.009(2) 0.0001(19) 0.002(2)
C17 0.027(3) 0.036(3) 0.042(3) 0.004(2) 0.009(2) 0.009(2)
C18 0.036(3) 0.029(2) 0.030(3) 0.0007(19) 0.008(2) 0.006(2)
O2 0.041(2) 0.044(2) 0.0288(18) -0.0001(15) 0.0006(15) -0.0037(16)

loop_
_atom_type_symbol
_atom_type_description
_atom_type_scat_dispersion_real
_atom_type_scat_dispersion_imag
_atom_type_scat_source
C C 0.0033 0.0016 'International Tables Vol C Tables 4.2.6.8 and 6.1.1.4'
H H 0.0000 0.0000 'International Tables Vol C Tables 4.2.6.8 and 6.1.1.4'
Br Br -0.2901 2.4595 'International Tables Vol C Tables 4.2.6.8 and 6.1.1.4'
Mn Mn 0.3368 0.7283 'International Tables Vol C Tables 4.2.6.8 and 6.1.1.4'
N N 0.0061 0.0033 'International Tables Vol C Tables 4.2.6.8 and 6.1.1.4'
O O 0.0106 0.0060 'International Tables Vol C Tables 4.2.6.8 and 6.1.1.4'

loop_
_geom_angle_atom_site_label_1
_geom_angle_atom_site_label_2
_geom_angle_atom_site_label_3
_geom_angle
O1 Mn1 N1 85.43(12)
O1 Mn1 N6 85.59(13)
N1 Mn1 N6 70.46(12)
O1 Mn1 N4 86.59(13)
N1 Mn1 N4 70.42(12)
N6 Mn1 N4 140.57(12)
O1 Mn1 Br1 82.77(8)
N1 Mn1 Br1 165.48(9)
N6 Mn1 Br1 116.83(9)
N4 Mn1 Br1 100.36(8)
O1 Mn1 Br2 176.07(10)
N1 Mn1 Br2 94.87(9)
N6 Mn1 Br2 90.82(9)
N4 Mn1 Br2 97.21(9)
Br1 Mn1 Br2 97.48(2)
Mn1 O1 H1A 125.8
Mn1 O1 H1B 114.3
H1A O1 H1B 117.4
C13 N1 C1 116.6(3)
C13 N1 Mn1 121.5(3)
C1 N1 Mn1 121.7(3)
C1 N2 C7 114.3(4)
C13 N3 C7 115.1(3)
C6 N4 C2 116.9(4)
C6 N4 Mn1 124.9(3)
C2 N4 Mn1 118.0(3)
C12 N5 C8 116.9(4)
C18 N6 C14 116.9(4)
C18 N6 Mn1 125.3(3)
C14 N6 Mn1 117.8(3)
N2 C1 N1 124.6(4)
N2 C1 C2 120.1(4)
N1 C1 C2 115.2(3)
N4 C2 C3 123.3(4)
N4 C2 C1 114.6(4)
C3 C2 C1 121.9(4)
C2 C3 C4 118.3(4)
C2 C3 H3 120.8
C4 C3 H3 120.8
C5 C4 C3 119.2(4)
C5 C4 H4 120.4
C3 C4 H4 120.4
C6 C5 C4 118.6(4)
C6 C5 H5 120.7
C4 C5 H5 120.7
N4 C6 C5 123.6(4)
N4 C6 H6 118.2
C5 C6 H6 118.2
N2 C7 N3 125.5(4)
N2 C7 C8 117.9(4)
N3 C7 C8 116.6(4)
N5 C8 C9 123.4(4)
N5 C8 C7 115.7(3)
C9 C8 C7 120.8(4)
C8 C9 C10 118.0(4)
C8 C9 H9 121.0
C10 C9 H9 121.0
C11 C10 C9 119.4(4)
C11 C10 H10 120.3
C9 C10 H10 120.3
C10 C11 C12 118.6(4)
C10 C11 H11 120.7
C12 C11 H11 120.7
N5 C12 C11 123.7(4)
N5 C12 H12 118.2
C11 C12 H12 118.2
N3 C13 N1 123.7(4)
N3 C13 C14 120.7(4)
N1 C13 C14 115.7(4)
N6 C14 C15 123.2(4)
N6 C14 C13 114.6(4)
C15 C14 C13 122.2(4)
C16 C15 C14 117.8(4)
C16 C15 H15 121.1
C14 C15 H15 121.1
C17 C16 C15 119.7(4)
C17 C16 H16 120.1
C15 C16 H16 120.1
C16 C17 C18 119.0(4)
C16 C17 H17 120.5
C18 C17 H17 120.5
N6 C18 C17 123.4(4)
N6 C18 H18 118.3
C17 C18 H18 118.3
H2A O2 H2B 106.0

loop_
_geom_bond_atom_site_label_1
_geom_bond_atom_site_label_2
_geom_bond_distance
Mn1 O1 2.204(3)
Mn1 N1 2.223(3)
Mn1 N6 2.315(4)
Mn1 N4 2.323(3)
Mn1 Br1 2.5623(7)
Mn1 Br2 2.6316(8)
O1 H1A 0.8400
O1 H1B 0.8400
N1 C13 1.334(5)
N1 C1 1.335(5)
N2 C1 1.333(5)
N2 C7 1.337(5)
N3 C13 1.332(5)
N3 C7 1.349(5)
N4 C6 1.339(5)
N4 C2 1.347(5)
N5 C12 1.339(5)
N5 C8 1.349(5)
N6 C18 1.345(6)
N6 C14 1.359(5)
C1 C2 1.492(5)
C2 C3 1.377(6)
C3 C4 1.384(6)
C3 H3 0.9500
C4 C5 1.378(7)
C4 H4 0.9500
C5 C6 1.374(6)
C5 H5 0.9500
C6 H6 0.9500
C7 C8 1.486(6)
C8 C9 1.387(6)
C9 C10 1.388(6)
C9 H9 0.9500
C10 C11 1.376(6)
C10 H10 0.9500
C11 C12 1.381(6)
C11 H11 0.9500
C12 H12 0.9500
C13 C14 1.475(6)
C14 C15 1.388(6)
C15 C16 1.388(6)
C15 H15 0.9500
C16 C17 1.372(7)
C16 H16 0.9500
C17 C18 1.376(6)
C17 H17 0.9500
C18 H18 0.9500
O2 H2A 0.8400
O2 H2B 0.8400

loop_
_geom_hbond_atom_site_label_D
_geom_hbond_atom_site_label_H
_geom_hbond_atom_site_label_A
_geom_hbond_distance_DH
_geom_hbond_distance_HA
_geom_hbond_distance_DA
_geom_hbond_angle_DHA
_geom_hbond_site_symmetry_A
O1 H1A O2 0.84 1.91 2.724(5) 162.5 .
O1 H1B Br1 0.84 2.38 3.217(3) 175.9 2_545
O2 H2A N5 0.84 2.12 2.891(5) 152.9 2
O2 H2B Br2 0.84 2.64 3.460(3) 166.4 2_545
C4 H4 Br1 0.95 2.85 3.734(5) 155.1 2_645
C5 H5 O2 0.95 2.52 3.460(5) 172.4 1_655
C15 H15 Br2 0.95 2.90 3.765(4) 152.0 3_565

loop_
_geom_torsion_atom_site_label_1
_geom_torsion_atom_site_label_2
_geom_torsion_atom_site_label_3
_geom_torsion_atom_site_label_4
_geom_torsion
O1 Mn1 N1 C13 86.9(3)
N6 Mn1 N1 C13 0.0(3)
N4 Mn1 N1 C13 174.9(3)
Br1 Mn1 N1 C13 122.7(4)
Br2 Mn1 N1 C13 -89.1(3)
O1 Mn1 N1 C1 -87.7(3)
N6 Mn1 N1 C1 -174.7(3)
N4 Mn1 N1 C1 0.3(3)
Br1 Mn1 N1 C1 -52.0(6)
Br2 Mn1 N1 C1 96.2(3)
O1 Mn1 N4 C6 -90.5(4)
N1 Mn1 N4 C6 -176.9(4)
N6 Mn1 N4 C6 -169.3(3)
Br1 Mn1 N4 C6 -8.5(4)
Br2 Mn1 N4 C6 90.5(3)
O1 Mn1 N4 C2 85.2(3)
N1 Mn1 N4 C2 -1.2(3)
N6 Mn1 N4 C2 6.3(4)
Br1 Mn1 N4 C2 167.2(3)
Br2 Mn1 N4 C2 -93.8(3)
O1 Mn1 N6 C18 92.4(4)
N1 Mn1 N6 C18 179.1(4)
N4 Mn1 N6 C18 171.5(3)
Br1 Mn1 N6 C18 12.8(4)
Br2 Mn1 N6 C18 -86.0(3)
O1 Mn1 N6 C14 -86.5(3)
N1 Mn1 N6 C14 0.2(3)
N4 Mn1 N6 C14 -7.3(4)
Br1 Mn1 N6 C14 -166.1(3)
Br2 Mn1 N6 C14 95.1(3)
C7 N2 C1 N1 -3.0(6)
C7 N2 C1 C2 176.0(4)
C13 N1 C1 N2 4.7(6)
Mn1 N1 C1 N2 179.7(3)
C13 N1 C1 C2 -174.3(4)
Mn1 N1 C1 C2 0.6(5)
C6 N4 C2 C3 1.5(7)
Mn1 N4 C2 C3 -174.5(4)
C6 N4 C2 C1 177.9(4)
Mn1 N4 C2 C1 1.9(5)
N2 C1 C2 N4 179.3(4)
N1 C1 C2 N4 -1.6(6)
N2 C1 C2 C3 -4.3(7)
N1 C1 C2 C3 174.8(4)
N4 C2 C3 C4 -1.7(8)
C1 C2 C3 C4 -177.9(5)
C2 C3 C4 C5 1.0(8)
C3 C4 C5 C6 -0.2(8)
C2 N4 C6 C5 -0.6(7)
Mn1 N4 C6 C5 175.1(4)
C4 C5 C6 N4 -0.1(8)
C1 N2 C7 N3 -0.3(6)
C1 N2 C7 C8 -179.1(4)
C13 N3 C7 N2 1.6(6)
C13 N3 C7 C8 -179.6(3)
C12 N5 C8 C9 0.0(6)
C12 N5 C8 C7 178.6(4)
N2 C7 C8 N5 13.5(6)
N3 C7 C8 N5 -165.3(4)
N2 C7 C8 C9 -167.9(4)
N3 C7 C8 C9 13.3(6)
N5 C8 C9 C10 -1.0(7)
C7 C8 C9 C10 -179.5(4)
C8 C9 C10 C11 1.5(7)
C9 C10 C11 C12 -1.1(7)
C8 N5 C12 C11 0.4(7)
C10 C11 C12 N5 0.1(7)
C7 N3 C13 N1 0.2(6)
C7 N3 C13 C14 -177.6(4)
C1 N1 C13 N3 -3.2(6)
Mn1 N1 C13 N3 -178.1(3)
C1 N1 C13 C14 174.7(4)
Mn1 N1 C13 C14 -0.2(5)
C18 N6 C14 C15 0.0(6)
Mn1 N6 C14 C15 179.0(3)
C18 N6 C14 C13 -179.4(4)
Mn1 N6 C14 C13 -0.4(5)
N3 C13 C14 N6 178.4(4)
N1 C13 C14 N6 0.4(5)
N3 C13 C14 C15 -1.0(6)
N1 C13 C14 C15 -179.0(4)
N6 C14 C15 C16 -0.6(7)
C13 C14 C15 C16 178.7(4)
C14 C15 C16 C17 0.6(7)
C15 C16 C17 C18 0.0(7)
C14 N6 C18 C17 0.6(7)
Mn1 N6 C18 C17 -178.2(3)
C16 C17 C18 N6 -0.6(7)
